data_1532123
loop_
_publ_author_name
'Rozhdestvenskaya, I.V.'
'Frank-Kamenetskaya, O.V.'
'Bannova, I.I.'
'Shtukenberg, A.G.'

_publ_section_title
;
 Triclinic structure of birefringent crystals of K (Al0.95 Cr0.05) (S O4)2
 * 12(H2 O)
;
_journal_name_full 'Zhurnal Strukturnoi Khimii (Issue-No. from 1981)'
_journal_page_first 753
_journal_page_last 765
_journal_volume 42
_journal_year 2001
_chemical_formula_sum 'Al0.95 Cr0.05 H24 K O19.655 S2'
_chemical_name_systematic 'K (Al0.95 Cr0.05) (S O4)2 (H2 O)12'
_space_group_IT_number 2
_symmetry_space_group_name_Hall '-P 1'
_symmetry_space_group_name_H-M 'P -1'
_cell_angle_alpha 90
_cell_angle_beta 90
_cell_angle_gamma 90
_cell_formula_units_Z 4
_cell_length_a 12.165
_cell_length_b 12.165
_cell_length_c 12.165
_cell_volume 1800.265
_citation_journal_id_ASTM ZSTKAI
_cod_data_source_file Rozhdestvenskaya_ZSTKAI_2001_120.cif
_cod_data_source_block Al0.95Cr0.05H24K1O19.655S2
_cod_original_formula_sum 'Al0.95 Cr0.05 H24 K1 O19.655 S2'
_cod_database_code 1532123

loop_
_symmetry_equiv_pos_as_xyz
x,y,z
-x,-y,-z

loop_
_atom_site_label
_atom_site_type_symbol
_atom_site_fract_x
_atom_site_fract_y
_atom_site_fract_z
_atom_site_occupancy
_atom_site_U_iso_or_equiv
H47 H+1 0.305 0.543 0.915 1 0.0
O9 O-2 0.735 0.5789 0.6908 0.71 0.0
O11 O-2 0.2633 0.0805 0.8097 0.69 0.0
O35 O-2 0.0461 0.3663 0.8011 1 0.0
H9 H+1 0.116 0.329 0.777 1 0.0
H19 H+1 0.04 0.289 0.544 1 0.0
O16 O-2 -0.0808 0.1894 0.7349 0.71 0.0
H24 H+1 0.047 0.218 0.049 1 0.0
O14 O-2 0.0804 0.6914 0.7643 0.71 0.0
H2 H+1 0.886 0.837 0.697 1 0.0
O6 O-2 0.1888 0.7353 0.9203 0.66 0.0
O24 O-2 0.795 0.64 0.717 0.33 0.0
K2 K+1 0.5 0 0 1 0.0
O13 O-2 0.5796 0.6912 0.7354 0.7 0.0
O28 O-2 0.137 0.717 0.701 0.27 0.0
H14 H+1 0.278 0.996 0.187 1 0.0
H38 H+1 0.737 0.506 0.304 1 0.0
O41 O-2 0.3026 0.0469 0.134 1 0.0
O22 O-2 0.219 0.7975 0.865 0.27 0.0
O8 O-2 0.8096 0.2361 0.5799 0.7 0.0
H21 H+1 0.707 0.441 0.991 1 0.0
O32 O-2 0.719 0.801 0.638 0.25 0.0
O56 O-2 0.6525 0.4805 0.0187 1 0.0
S2 S+6 0.1923 0.6923 0.8077 1 0.0
O55 O-2 0.8476 0.5199 0.5195 1 0.0
H35 H+1 0.806 0.992 0.294 1 0.0
H7 H+1 0.328 0.721 0.615 1 0.0
O12 O-2 0.7631 0.0806 0.6905 0.63 0.0
K1 K+1 0.5 0.5 0.5 1 0.0
Al3 Al+3 0.5 0 0.5 0.95 0.0
H11 H+1 0.828 0.721 0.884 1 0.0
O42 O-2 0.8012 0.0461 0.3658 1 0.0
H27 H+1 -0.031 0.039 0.792 1 0.0
O23 O-2 0.634 0.7156 0.7971 0.29 0.0
Cr4 Cr+3 0 0.5 0.5 0.05 0.0
H8 H+1 0.672 0.221 0.883 1 0.0
H17 H+1 0.036 0.456 0.711 1 0.0
H45 H+1 -0.044 0.082 0.829 1 0.0
H28 H+1 0.709 0.03 0.46 1 0.0
O40 O-2 0.6338 0.1978 -0.0477 1 0.0
H18 H+1 0.442 0.791 0.526 1 0.0
S3 S+6 0.3076 0.1925 0.8079 1 0.0
O52 O-2 0.4808 0.3475 0.9794 1 0.0
O27 O-2 0.302 0.642 0.786 0.27 0.0
O48 O-2 0.5198 0.5188 0.8464 1 0.0
H42 H+1 0.171 0.045 0.907 1 0.0
H39 H+1 0.198 0.278 0.001 1 0.0
H41 H+1 -0.094 0.312 0.551 1 0.0
H13 H+1 0.78 0.5 0.805 1 0.0
O51 O-2 0.9804 0.3576 0.5209 1 0.0
H37 H+1 0.192 0.22 0.484 1 0.0
H44 H+1 0.543 0.57 0.82 1 0.0
O47 O-2 0.0198 0.5195 0.6527 1 0.0
H5 H+1 0.624 0.345 0.705 1 0.0
H20 H+1 0.788 0.531 0.449 1 0.0
Cr2 Cr+3 0.5 0.5 0 0.05 0.0
Al1 Al+3 0 0 0 0.95 0.0
O53 O-2 0.1521 0.0205 0.9811 1 0.0
O7 O-2 0.3099 0.2358 0.92 0.75 0.0
O34 O-2 0.5474 0.1345 0.1974 1 0.0
O39 O-2 0.134 0.1973 0.5477 1 0.0
H46 H+1 0.695 0.044 0.585 1 0.0
H22 H+1 0.532 0.451 0.796 1 0.0
K3 K+1 0 0.5 0 1 0.0
O4 O-2 0.7386 0.2618 0.7637 0.69 0.0
H15 H+1 0.026 0.299 0.77 1 0.0
O43 O-2 0.6984 0.5458 0.3659 1 0.0
H33 H+1 -0.018 0.808 0.724 1 0.0
O31 O-2 0.361 0.221 0.703 0.27 0.0
H6 H+1 0.715 0.623 0.341 1 0.0
O49 O-2 -0.0193 0.1527 0.0214 1 0.0
Al4 Al+3 0 0.5 0.5 0.95 0.0
S4 S+6 0.8076 0.1924 0.6921 1 0.0
O26 O-2 0.284 0.301 0.862 0.33 0.0
O36 O-2 0.547 0.3664 0.6981 1 0.0
H29 H+1 0.03 0.575 0.696 1 0.0
H10 H+1 0.721 0.884 0.828 1 0.0
H32 H+1 0.078 0.803 0.951 1 0.0
O25 O-2 0.784 0.3019 0.639 0.26 0.0
H40 H+1 0.302 0.722 0.5 1 0.0
O38 O-2 0.3663 0.698 0.5459 1 0.0
O10 O-2 0.2364 0.5791 0.8098 0.66 0.0
O50 O-2 0.1596 0.847 0.5194 1 0.0
O17 O-2 0.626 0.875 0.131 0.24 0.0
O33 O-2 -0.0474 0.8656 0.699 1 0.0
H26 H+1 0.209 0.031 0.039 1 0.0
Al2 Al+3 0.5 0.5 0 0.95 0.0
O21 O-2 0.702 0.139 0.717 0.3 0.0
H16 H+1 0.485 0.203 0.202 1 0.0
H34 H+1 0.5 0.304 0.707 1 0.0
H3 H+1 0.813 0.389 0.833 1 0.0
O5 O-2 0.6915 0.735 0.5794 0.69 0.0
O29 O-2 0.201 0.1374 0.784 0.3 0.0
H1 H+1 0.636 0.155 0.195 1 0.0
H30 H+1 0.605 0.806 0.496 1 0.0
H31 H+1 0.813 0.55 0.572 1 0.0
O37 O-2 0.134 0.3021 0.0467 1 0.0
H36 H+1 0.684 0.195 0.001 1 0.0
O15 O-2 0.5804 0.8099 0.2355 0.62 0.0
O44 O-2 0.8026 0.453 0.8654 1 0.0
O1 O-2 0.7619 0.7626 0.7612 0.68 0.0
H25 H+1 0.542 0.275 -0.038 1 0.0
O19 O-2 0.374 0.373 0.374 0.25 0.0
O20 O-2 0.125 0.627 0.876 0.2 0.0
H48 H+1 0.415 0.304 0.956 1 0.0
H12 H+1 0.173 0.221 0.616 1 0.0
O54 O-2 0.6527 0.0204 0.5191 1 0.0
O45 O-2 -0.0207 0.0196 0.8483 1 0.0
O3 O-2 0.2398 0.2628 0.7352 0.67 0.0
H43 H+1 0.54 0.903 0.314 1 0.0
H4 H+1 0.796 0.106 0.344 1 0.0
Cr1 Cr+3 0 0 0 0.05 0.0
S1 S+6 0.6923 0.6922 0.6925 1 0.0
O46 O-2 0.1594 0.9812 0.3476 1 0.0
Cr3 Cr+3 0.5 0 0.5 0.05 0.0
H23 H+1 0.509 0.057 0.313 1 0.0
O30 O-2 0.86 0.221 0.797 0.31 0.0
K4 K+1 0 0 0.5 1 0.0
O2 O-2 0.2602 0.7631 0.7372 0.66 0.0
O18 O-2 0.87 0.124 0.63 0.24 0.0
